data_1533047
loop_
_publ_author_name
'Redhammer, G.J.'
'Roth, G.'

_publ_section_title
;
 Cu2 Sc2 Ge4 O13, a novel germanate isotypic with the quasi-1D compound
 Cu2 Fe2 Ge4 O13 between 100 and 298 K
;
_journal_name_full 'Journal of Solid State Chemistry'
_journal_page_first 2714
_journal_page_last 2725
_journal_volume 177
_journal_year 2004
_chemical_formula_sum 'Cu2 Ge4 O13 Sc2'
_chemical_name_systematic 'Cu2 Sc2 (Ge4 O13)'
_space_group_IT_number 11
_symmetry_space_group_name_Hall '-P 2yb'
_symmetry_space_group_name_H-M 'P 1 21/m 1'
_cell_angle_alpha 90
_cell_angle_beta 95.727
_cell_angle_gamma 90
_cell_formula_units_Z 2
_cell_length_a 12.3397
_cell_length_b 8.6976
_cell_length_c 4.8856
_cell_volume 521.734
_citation_journal_id_ASTM JSSCBI
_cod_data_source_file Redhammer_JSSCBI_2004_1804.cif
_cod_data_source_block Cu2Ge4O13Sc2
_cod_original_cell_volume 521.7336
_cod_database_code 1533047

loop_
_symmetry_equiv_pos_as_xyz
x,y,z
-x,y+1/2,-z
-x,-y,-z
x,-y-1/2,z

loop_
_atom_site_label
_atom_site_type_symbol
_atom_site_fract_x
_atom_site_fract_y
_atom_site_fract_z
_atom_site_occupancy
_atom_site_U_iso_or_equiv
O6 O-2 0.5038 0.0814 0.7905 1 0.0
Ge2 Ge+4 0.7527 0.25 0.3336 1 0.0
Ge4 Ge+4 0.5144 0.25 0.5998 1 0.0
O3 O-2 0.1062 0.25 0.6432 1 0.0
O8 O-2 0.433 0.25 0.2866 1 0.0
Cu1 Cu+2 0.1226 -0.0032 0.0474 1 0.0
Sc1 Sc+3 0.3722 0.0601 0.0472 1 0.0
O7 O-2 0.7498 0.0853 0.1296 1 0.0
O4 O-2 0.2402 0.0875 0.2902 1 0.0
Ge3 Ge+4 -0.0071 0.25 0.3992 1 0.0
O5 O-2 0.8729 0.25 0.5656 1 0.0
O1 O-2 0.3222 0.25 0.7926 1 0.0
O2 O-2 0.6523 0.25 0.5505 1 0.0
O9 O-2 -0.0042 0.0862 0.1979 1 0.0
Ge1 Ge+4 0.2318 0.25 0.4962 1 0.0
